data_9000068
loop_
_publ_author_name
'Donaldson, D. M.'
'Barnes, W. H.'

_publ_section_title
;
 The structures of the minerals of the descloizite and adelite groups: II -
 pyrobelonite.
;
_journal_name_full 'American Mineralogist'
_journal_page_first 580
_journal_page_last 596
_journal_volume 40
_journal_year 1955
_chemical_formula_sum 'H Mn O7 Pb V'
_chemical_name_mineral Pyrobelonite
_space_group_IT_number 62
_symmetry_space_group_name_Hall '-P 2ac 2n'
_symmetry_space_group_name_H-M 'P n m a'
_cell_angle_alpha 90
_cell_angle_beta 90
_cell_angle_gamma 90
_cell_formula_units_Z 4
_cell_length_a 7.663
_cell_length_b 6.191
_cell_length_c 9.522
_cell_volume 451.739
_database_code_amcsd 0000071
_exptl_crystal_density_diffrn 6.265
_cod_original_formula_sum 'Pb Mn V O7 H'
_cod_database_code 9000068

loop_
_space_group_symop_operation_xyz
x,y,z
x,1/2-y,z
-x,1/2+y,-z
1/2-x,1/2+y,1/2+z
1/2+x,1/2-y,1/2-z
1/2+x,y,1/2-z
1/2-x,-y,1/2+z
-x,-y,-z

loop_
_atom_site_label
_atom_site_fract_x
_atom_site_fract_y
_atom_site_fract_z
_atom_site_U_iso_or_equiv
_atom_site_type_symbol
_atom_site_attached_hydrogens
Pb 0.13410 0.25000 0.17760 0.01267 Pb 0
Mn 0.00000 0.00000 0.50000 0.00760 Mn 0
V 0.36540 0.75000 0.31280 0.01013 V 0
O1 0.18400 0.75000 0.43700 ? O 0
O2 0.54000 0.75000 0.40800 ? O 0
O3 0.37100 0.51300 0.20900 ? O 0
O4 0.37100 0.98700 0.20900 ? O 0
O-H 0.13900 0.25000 0.41700 ? O 1

loop_
_cod_changelog_entry_id
_cod_changelog_entry_author
_cod_changelog_entry_date
_cod_changelog_entry_text
1
;cod-tools version 3.8.0
Id: cif_guess_AMCSD_atom_types 9574 2023-05-10 09:00:05Z saulius
;
2023-05-10T18:45:42+03:00
;Derived atom types and hydrogen counts
from atom names that follow the AMCSD naming convention
(Wat == water, O-H == hydroxyl).
;

loop_
_cod_related_entry_id
_cod_related_entry_database
_cod_related_entry_code
1 AMCSD 0000071
